data_7213185
loop_
_publ_author_name
'Brett, Tom J.'
'Alexander, Jennifer M.'
'Stezowski, John J.'

_publ_section_title
;
 Chemical insight from crystallographic disorder-structural studies of
 supramolecular photochemical systems. Part 2. The
 \b-cyclodextrin--4,7-dimethylcoumarin inclusion complex: a new
 \b-cyclodextrin dimer packing type, unanticipated photoproduct formation,
 and an examination of guest influence on \b-CD dimer packing
;
_journal_issue 6
_journal_name_full 'Journal of the Chemical Society, Perkin Transactions 2'
_journal_page_first 1095
_journal_paper_doi 10.1039/a906041c
_journal_year 2000
_chemical_formula_moiety 'C22 H20 O4'
_chemical_formula_sum 'C22 H20 O4'
_chemical_formula_weight 348.38
_chemical_name_common '4,7-dimethylcoumarin anti-HT photodimer'
_chemical_name_systematic
;
 ?
;
_space_group_IT_number 4
_symmetry_cell_setting monoclinic
_symmetry_space_group_name_Hall 'P 2yb'
_symmetry_space_group_name_H-M 'P 1 21 1'
_atom_sites_solution_hydrogens geom
_atom_sites_solution_primary direct
_atom_sites_solution_secondary difmap
_audit_creation_method SHELXL-97
_cell_angle_alpha 90.00
_cell_angle_beta 99.184(2)
_cell_angle_gamma 90.00
_cell_formula_units_Z 2
_cell_length_a 9.733
_cell_length_b 15.587
_cell_length_c 5.722
_cell_measurement_reflns_used 2817
_cell_measurement_temperature 293(2)
_cell_volume 856.947(5)
_computing_cell_refinement MARXDS
_computing_data_collection MARDC
_computing_data_reduction MARXDS
_computing_molecular_graphics XP
_computing_publication_material 'SHELXL-97 (Sheldrick, 1997)'
_computing_structure_refinement 'SHELXL-97 (Sheldrick, 1997)'
_computing_structure_solution 'SHELXS-97 (Sheldrick, 1990)'
_diffrn_ambient_temperature 293(2)
_diffrn_measured_fraction_theta_full 0.912
_diffrn_measured_fraction_theta_max 0.912
_diffrn_measurement_device_type 'MARResearch imaging plate'
_diffrn_measurement_method 'oscillation method'
_diffrn_radiation_monochromator graphite
_diffrn_radiation_source 'fine-focus rotating anode'
_diffrn_radiation_type MoK\a
_diffrn_radiation_wavelength 0.71073
_diffrn_reflns_av_R_equivalents 0.0548
_diffrn_reflns_av_sigmaI/netI 0.0508
_diffrn_reflns_limit_h_max 10
_diffrn_reflns_limit_h_min -10
_diffrn_reflns_limit_k_max 0
_diffrn_reflns_limit_k_min -16
_diffrn_reflns_limit_l_max 6
_diffrn_reflns_limit_l_min 0
_diffrn_reflns_number 3409
_diffrn_reflns_theta_full 21.97
_diffrn_reflns_theta_max 21.97
_diffrn_reflns_theta_min 3.61
_exptl_absorpt_coefficient_mu 0.092
_exptl_absorpt_correction_type none
_exptl_crystal_colour colorless
_exptl_crystal_density_diffrn 1.350
_exptl_crystal_density_method 'not measured'
_exptl_crystal_description needle
_exptl_crystal_F_000 368
_exptl_crystal_size_max .6
_exptl_crystal_size_mid .1
_exptl_crystal_size_min .1
_refine_diff_density_max 0.812
_refine_diff_density_min -0.603
_refine_diff_density_rms 0.130
_refine_ls_abs_structure_details 'Flack H D (1983), Acta Cryst. A39, 876-881'
_refine_ls_abs_structure_Flack -2(10)
_refine_ls_extinction_coef 0.08(6)
_refine_ls_extinction_expression Fc^*^=kFc[1+0.001xFc^2^\l^3^/sin(2\q)]^-1/4^
_refine_ls_extinction_method SHELXL
_refine_ls_goodness_of_fit_ref 2.218
_refine_ls_hydrogen_treatment mixed
_refine_ls_matrix_type full
_refine_ls_number_parameters 106
_refine_ls_number_reflns 995
_refine_ls_number_restraints 1
_refine_ls_restrained_S_all 2.217
_refine_ls_R_factor_all 0.1746
_refine_ls_R_factor_gt 0.1190
_refine_ls_shift/su_max 0.013
_refine_ls_shift/su_mean 0.004
_refine_ls_structure_factor_coef Fsqd
_refine_ls_weighting_details 'calc w=1/[\s^2^(Fo^2^)+(0.1000P)^2^+0.0000P] where P=(Fo^2^+2Fc^2^)/3'
_refine_ls_weighting_scheme calc
_refine_ls_wR_factor_gt 0.2829
_refine_ls_wR_factor_ref 0.3015
_reflns_number_gt 693
_reflns_number_total 995
_reflns_threshold_expression >2sigma(I)
_cod_data_source_file a906041csup1.cif
_cod_data_source_block dimehv2
_cod_depositor_comments
;
The following automatic conversions were performed:
'_atom_site_symetry_multiplicity' tag replaced with
'_atom_site_symmetry_multiplicity'.

Automatic conversion script
Id: cif_correct_tags 1440 2010-10-19 06:21:57Z saulius 

The following automatic conversions were performed:

'_symmetry_cell_setting' tag value 'Monoclinic P' was replaced with
'monoclinic' value as specified in the replacement file
'/home/robertas/cod-tools/perl-scripts/inputs/replacement_values.lst'.

Automatic conversion script
Id: cif_fix_values 3143 2015-03-26 13:38:13Z robertas 
;
_cod_original_cell_volume 856.9
_cod_original_sg_symbol_H-M P2(1)
_cod_database_code 7213185

loop_
_symmetry_equiv_pos_as_xyz
'x, y, z'
'-x, y+1/2, -z'

loop_
_atom_site_label
_atom_site_type_symbol
_atom_site_fract_x
_atom_site_fract_y
_atom_site_fract_z
_atom_site_U_iso_or_equiv
_atom_site_adp_type
_atom_site_occupancy
_atom_site_symmetry_multiplicity
_atom_site_calc_flag
_atom_site_refinement_flags
O11 O 0.1937(15) 0.4884(7) 0.2842(19) 0.026(3) Uiso 1 1 d .
O12 O 0.2723(13) 0.4058(7) 0.5789(18) 0.040(4) Uiso 1 1 d .
C12 C 0.3014(19) 0.4583(10) 0.439(3) 0.017(4) Uiso 1 1 d .
C13 C 0.4477(19) 0.4785(10) 0.405(3) 0.014(4) Uiso 1 1 d .
H13 H 0.5020 0.4955 0.5573 0.017 Uiso 1 1 calc R
C14 C 0.473(2) 0.5426(10) 0.214(3) 0.017(4) Uiso 1 1 d .
C15 C 0.342(2) 0.6195(10) -0.146(3) 0.021(5) Uiso 1 1 d .
H15 H 0.4274 0.6389 -0.1801 0.025 Uiso 1 1 calc R
C16 C 0.2215(19) 0.6420(11) -0.291(3) 0.024(5) Uiso 1 1 d .
H16 H 0.2262 0.6776 -0.4202 0.029 Uiso 1 1 calc R
C17 C 0.094(2) 0.6134(12) -0.252(3) 0.028(5) Uiso 1 1 d .
C18 C 0.091(2) 0.5623(12) -0.057(3) 0.022(4) Uiso 1 1 d .
H18 H 0.0063 0.5420 -0.0248 0.027 Uiso 1 1 calc R
C19 C 0.2141(19) 0.5404(10) 0.093(3) 0.016(4) Uiso 1 1 d .
C110 C 0.3390(17) 0.5679(9) 0.053(2) 0.011(4) Uiso 1 1 d .
C111 C 0.563(2) 0.6178(10) 0.309(3) 0.026(5) Uiso 1 1 d .
H11A H 0.5756 0.6551 0.1801 0.038 Uiso 1 1 calc R
H11B H 0.6520 0.5974 0.3848 0.038 Uiso 1 1 calc R
H11C H 0.5186 0.6488 0.4207 0.038 Uiso 1 1 calc R
C112 C -0.036(3) 0.6362(14) -0.409(4) 0.043(6) Uiso 1 1 d .
H11D H -0.0145 0.6713 -0.5360 0.064 Uiso 1 1 calc R
H11E H -0.0952 0.6674 -0.3201 0.064 Uiso 1 1 calc R
H11F H -0.0819 0.5849 -0.4717 0.064 Uiso 1 1 calc R
O21 O 0.8062(15) 0.4598(6) 0.2211(19) 0.027(3) Uiso 1 1 d .
O22 O 0.7188(13) 0.5314(6) -0.1031(18) 0.032(3) Uiso 1 1 d .
C22 C 0.695(2) 0.4920(11) 0.068(3) 0.022(5) Uiso 1 1 d .
C23 C 0.555(2) 0.4689(11) 0.096(3) 0.016(4) Uiso 1 1 d .
H23 H 0.5020 0.4518 -0.0571 0.019 Uiso 1 1 calc R
C24 C 0.5270(19) 0.4051(9) 0.292(3) 0.015(4) Uiso 1 1 d .
C25 C 0.653(2) 0.3286(10) 0.646(3) 0.019(5) Uiso 1 1 d .
H25 H 0.5675 0.3094 0.6773 0.023 Uiso 1 1 calc R
C26 C 0.7689(19) 0.3063(11) 0.800(3) 0.023(5) Uiso 1 1 d .
H26 H 0.7617 0.2733 0.9333 0.027 Uiso 1 1 calc R
C27 C 0.903(2) 0.3349(11) 0.754(3) 0.022(5) Uiso 1 1 d .
C28 C 0.908(2) 0.3849(11) 0.550(3) 0.023(5) Uiso 1 1 d .
H28 H 0.9932 0.4026 0.5118 0.027 Uiso 1 1 calc R
C29 C 0.7860(19) 0.4071(10) 0.411(3) 0.017(4) Uiso 1 1 d .
C210 C 0.654(2) 0.3778(10) 0.445(3) 0.019(5) Uiso 1 1 d .
C211 C 0.440(2) 0.3284(10) 0.189(4) 0.030(5) Uiso 1 1 d .
H21A H 0.3578 0.3485 0.0880 0.044 Uiso 1 1 calc R
H21B H 0.4128 0.2952 0.3160 0.044 Uiso 1 1 calc R
H21C H 0.4933 0.2933 0.0997 0.044 Uiso 1 1 calc R
C212 C 1.034(2) 0.3127(12) 0.916(3) 0.036(5) Uiso 1 1 d .
H21D H 1.1117 0.3381 0.8593 0.054 Uiso 1 1 calc R
H21E H 1.0446 0.2515 0.9227 0.054 Uiso 1 1 calc R
H21F H 1.0285 0.3341 1.0721 0.054 Uiso 1 1 calc R

loop_
_atom_type_symbol
_atom_type_description
_atom_type_scat_dispersion_real
_atom_type_scat_dispersion_imag
_atom_type_scat_source
C C 0.0033 0.0016 'International Tables Vol C Tables 4.2.6.8 and 6.1.1.4'
H H 0.0000 0.0000 'International Tables Vol C Tables 4.2.6.8 and 6.1.1.4'
O O 0.0106 0.0060 'International Tables Vol C Tables 4.2.6.8 and 6.1.1.4'

loop_
_geom_angle_atom_site_label_1
_geom_angle_atom_site_label_2
_geom_angle_atom_site_label_3
_geom_angle
C12 O11 C19 121.5(15)
O12 C12 O11 115.5(16)
O12 C12 C13 123.6(16)
O11 C12 C13 120.0(13)
C12 C13 C14 119.5(15)
C12 C13 C24 116.0(14)
C14 C13 C24 92.0(12)
C111 C14 C110 114.0(14)
C111 C14 C13 113.7(15)
C110 C14 C13 112.4(15)
C111 C14 C23 114.0(17)
C110 C14 C23 111.4(12)
C13 C14 C23 89.0(11)
C16 C15 C110 120.6(17)
C17 C16 C15 121.8(17)
C16 C17 C18 117.4(18)
C16 C17 C112 122.1(16)
C18 C17 C112 120.5(18)
C17 C18 C19 120.9(18)
C110 C19 O11 124.4(16)
C110 C19 C18 121.5(14)
O11 C19 C18 114.0(16)
C19 C110 C15 117.7(15)
C19 C110 C14 121.5(13)
C15 C110 C14 120.8(15)
C22 O21 C29 121.2(14)
O22 C22 O21 118.3(16)
O22 C22 C23 121.3(17)
O21 C22 C23 119.8(15)
C22 C23 C24 121.2(16)
C22 C23 C14 114.2(15)
C24 C23 C14 89.8(12)
C210 C24 C211 111.6(15)
C210 C24 C23 113.0(15)
C211 C24 C23 112.0(15)
C210 C24 C13 112.8(13)
C211 C24 C13 116.5(17)
C23 C24 C13 89.3(11)
C26 C25 C210 124.6(18)
C25 C26 C27 118.6(16)
C28 C27 C26 118.4(17)
C28 C27 C212 120.4(17)
C26 C27 C212 121.2(15)
C29 C28 C27 118.7(18)
C28 C29 O21 112.6(16)
C28 C29 C210 124.4(15)
O21 C29 C210 122.9(16)
C25 C210 C29 115.0(17)
C25 C210 C24 123.0(16)
C29 C210 C24 121.7(14)

loop_
_geom_bond_atom_site_label_1
_geom_bond_atom_site_label_2
_geom_bond_distance
O11 C12 1.34(2)
O11 C19 1.399(18)
O12 C12 1.211(18)
C12 C13 1.50(2)
C13 C14 1.53(2)
C13 C24 1.58(2)
C14 C111 1.51(2)
C14 C110 1.53(2)
C14 C23 1.61(2)
C15 C16 1.37(3)
C15 C110 1.40(2)
C16 C17 1.37(3)
C17 C18 1.37(2)
C17 C112 1.47(3)
C18 C19 1.40(3)
C19 C110 1.34(2)
O21 C22 1.37(2)
O21 C29 1.400(18)
O22 C22 1.207(18)
C22 C23 1.45(3)
C23 C24 1.56(2)
C24 C210 1.46(3)
C24 C211 1.53(3)
C25 C26 1.36(3)
C25 C210 1.38(2)
C26 C27 1.45(3)
C27 C28 1.41(2)
C27 C212 1.49(3)
C28 C29 1.37(3)
C29 C210 1.41(3)

loop_
_geom_torsion_atom_site_label_1
_geom_torsion_atom_site_label_2
_geom_torsion_atom_site_label_3
_geom_torsion_atom_site_label_4
_geom_torsion
C19 O11 C12 O12 -171.3(12)
C19 O11 C12 C13 -2(2)
O12 C12 C13 C14 176.8(13)
O11 C12 C13 C14 8(2)
O12 C12 C13 C24 68.1(19)
O11 C12 C13 C24 -100.7(18)
C12 C13 C14 C111 122.3(18)
C24 C13 C14 C111 -116.2(13)
C12 C13 C14 C110 -9.1(19)
C24 C13 C14 C110 112.5(14)
C12 C13 C14 C23 -121.8(14)
C24 C13 C14 C23 -0.2(18)
C110 C15 C16 C17 -2(3)
C15 C16 C17 C18 1(3)
C15 C16 C17 C112 -179.2(18)
C16 C17 C18 C19 0(3)
C112 C17 C18 C19 -179.9(18)
C12 O11 C19 C110 -3(2)
C12 O11 C19 C18 176.8(15)
C17 C18 C19 C110 0(3)
C17 C18 C19 O11 179.7(14)
O11 C19 C110 C15 180.0(13)
C18 C19 C110 C15 0(2)
O11 C19 C110 C14 1(2)
C18 C19 C110 C14 -178.8(15)
C16 C15 C110 C19 1(2)
C16 C15 C110 C14 179.8(14)
C111 C14 C110 C19 -126.3(18)
C13 C14 C110 C19 5(2)
C23 C14 C110 C19 102.9(17)
C111 C14 C110 C15 55(2)
C13 C14 C110 C15 -173.9(14)
C23 C14 C110 C15 -75.9(18)
C29 O21 C22 O22 -174.2(13)
C29 O21 C22 C23 -2(2)
O22 C22 C23 C24 169.3(13)
O21 C22 C23 C24 -2(2)
O22 C22 C23 C14 -85.2(18)
O21 C22 C23 C14 103.2(17)
C111 C14 C23 C22 -9(2)
C110 C14 C23 C22 122.1(16)
C13 C14 C23 C22 -124.2(13)
C111 C14 C23 C24 115.9(14)
C110 C14 C23 C24 -113.4(12)
C13 C14 C23 C24 0.3(18)
C22 C23 C24 C210 4(2)
C14 C23 C24 C210 -114.8(14)
C22 C23 C24 C211 -123.4(19)
C14 C23 C24 C211 118.2(13)
C22 C23 C24 C13 118.2(16)
C14 C23 C24 C13 -0.2(18)
C12 C13 C24 C210 -120.6(16)
C14 C13 C24 C210 114.9(13)
C12 C13 C24 C211 10(2)
C14 C13 C24 C211 -114.1(14)
C12 C13 C24 C23 124.7(12)
C14 C13 C24 C23 0.3(18)
C210 C25 C26 C27 0(3)
C25 C26 C27 C28 0(2)
C25 C26 C27 C212 179.9(17)
C26 C27 C28 C29 3(3)
C212 C27 C28 C29 -177.2(18)
C27 C28 C29 O21 177.4(13)
C27 C28 C29 C210 -5(3)
C22 O21 C29 C28 -176.9(14)
C22 O21 C29 C210 6(2)
C26 C25 C210 C29 -2(3)
C26 C25 C210 C24 -175.9(15)
C28 C29 C210 C25 5(3)
O21 C29 C210 C25 -178.1(14)
C28 C29 C210 C24 179.0(17)
O21 C29 C210 C24 -4(2)
C211 C24 C210 C25 -60(2)
C23 C24 C210 C25 173.0(14)
C13 C24 C210 C25 74(2)
C211 C24 C210 C29 126.6(19)
C23 C24 C210 C29 -1(2)
C13 C24 C210 C29 -100.1(18)
